data_4304462
loop_
_publ_author_name
'Vyacheslav V. Sushev'
'Natalia V. Belina'
'Georgy K. Fukin'
'Yuriy A. Kurskiy'
'Alexander N. Kornev'
'Gleb A. Abakumov'

_publ_contact_author G.K.Fukin
_publ_contact_author_email gera@iomc.ras.ru
_publ_section_title
;
Migratory Insertion of the R2P Group into a Nitrogen-Nitrogen Bond - A
Novel Type of Rearrangement in Phosphorus-Nitrogen Ligand Chemistry. 3.
The Rearrangement of Triphosphinohydrazide Ligand -N(PPh2)-N(PPh2)2 to
Triphosphazenide Anion {[(Ph2P-N]2PPh2}- in the Coordination Sphere of
Divalent Cobalt and Nickel
;
_journal_name_full 'Inorganic Chemistry'
_journal_page_first 2608
_journal_page_last 2612
_journal_paper_doi 10.1021/ic701954k
_journal_volume 47
_journal_year 2008
_chemical_formula_moiety 'C42 H48 Co N3 P3 Si2'
_chemical_formula_sum 'C42 H48 Co N3 P3 Si2'
_chemical_formula_weight 802.85
_chemical_name_systematic
; 
 ? 
;
_space_group_IT_number 14
_symmetry_cell_setting monoclinic
_symmetry_space_group_name_Hall '-P 2ybc'
_symmetry_space_group_name_H-M 'P 1 21/c 1'
_atom_sites_solution_hydrogens geom
_atom_sites_solution_primary direct
_atom_sites_solution_secondary difmap
_audit_creation_method SHELXL-97
_cell_angle_alpha 90.00
_cell_angle_beta 103.6760(10)
_cell_angle_gamma 90.00
_cell_formula_units_Z 4
_cell_length_a 9.7803(6)
_cell_length_b 31.6571(19)
_cell_length_c 13.6636(8)
_cell_measurement_reflns_used 760
_cell_measurement_temperature 100(2)
_cell_measurement_theta_max 29
_cell_measurement_theta_min 2
_cell_volume 4110.5(4)
_computing_cell_refinement 'Bruker SMART'
_computing_data_collection 'Bruker SMART'
_computing_data_reduction 'Bruker SHELXTL'
_computing_molecular_graphics 'Bruker SHELXTL'
_computing_publication_material 'Bruker SHELXTL'
_computing_structure_refinement 'SHELXL-97 (Sheldrick, 1997)'
_computing_structure_solution 'SHELXS-97 (Sheldrick, 1990)'
_diffrn_ambient_temperature 100(2)
_diffrn_measured_fraction_theta_full 1.000
_diffrn_measured_fraction_theta_max 1.000
_diffrn_measurement_device_type 'CCD area detector'
_diffrn_measurement_method 'phi and omega scans'
_diffrn_radiation_monochromator graphite
_diffrn_radiation_source 'fine-focus sealed tube'
_diffrn_radiation_type MoK\a
_diffrn_radiation_wavelength 0.71073
_diffrn_reflns_av_R_equivalents 0.0461
_diffrn_reflns_av_sigmaI/netI 0.0490
_diffrn_reflns_limit_h_max 11
_diffrn_reflns_limit_h_min -11
_diffrn_reflns_limit_k_max 20
_diffrn_reflns_limit_k_min -36
_diffrn_reflns_limit_l_max 15
_diffrn_reflns_limit_l_min -15
_diffrn_reflns_number 21096
_diffrn_reflns_theta_full 24.25
_diffrn_reflns_theta_max 24.25
_diffrn_reflns_theta_min 1.66
_exptl_absorpt_coefficient_mu 0.626
_exptl_absorpt_correction_T_max 0.9287
_exptl_absorpt_correction_T_min 0.7746
_exptl_absorpt_correction_type multi-scan
_exptl_absorpt_process_details 'SADABS (Sheldrick, 1998a)'
_exptl_crystal_colour black
_exptl_crystal_density_diffrn 1.297
_exptl_crystal_density_method 'not measured'
_exptl_crystal_description stick
_exptl_crystal_F_000 1684
_exptl_crystal_size_max 0.43
_exptl_crystal_size_mid 0.18
_exptl_crystal_size_min 0.12
_refine_diff_density_max 0.561
_refine_diff_density_min -0.402
_refine_diff_density_rms 0.075
_refine_ls_extinction_method none
_refine_ls_goodness_of_fit_ref 1.074
_refine_ls_hydrogen_treatment constr
_refine_ls_matrix_type full
_refine_ls_number_parameters 460
_refine_ls_number_reflns 6638
_refine_ls_number_restraints 0
_refine_ls_restrained_S_all 1.074
_refine_ls_R_factor_all 0.0632
_refine_ls_R_factor_gt 0.0421
_refine_ls_shift/su_max 0.001
_refine_ls_shift/su_mean 0.000
_refine_ls_structure_factor_coef Fsqd
_refine_ls_weighting_details 'calc w=1/[\s^2^(Fo^2^)+(0.0537P)^2^+0.0000P] where P=(Fo^2^+2Fc^2^)/3'
_refine_ls_weighting_scheme calc
_refine_ls_wR_factor_gt 0.0965
_refine_ls_wR_factor_ref 0.1019
_reflns_number_gt 5109
_reflns_number_total 6638
_reflns_threshold_expression >2sigma(I)
_cod_data_source_file ic701954k-file003.cif
_cod_data_source_block copn2m
_cod_depositor_comments
;
The following automatic conversions were performed:
'_symmetry_cell_setting' value 'Monoclinic' changed to 'monoclinic'
according to '/home/saulius/struct/CIF-dictionaries/cif_core.dic'
dictionary named 'cif_core.dic' version 2.4.1 from 2010-06-29.

Automatic conversion script
Id: cif_fix_enum 1527 2010-12-29 10:47:43Z saulius 
;
_cod_database_code 4304462

loop_
_symmetry_equiv_pos_as_xyz
'x, y, z'
'-x, y+1/2, -z+1/2'
'-x, -y, -z'
'x, -y-1/2, z-1/2'

loop_
_atom_site_label
_atom_site_type_symbol
_atom_site_fract_x
_atom_site_fract_y
_atom_site_fract_z
_atom_site_U_iso_or_equiv
_atom_site_adp_type
_atom_site_occupancy
_atom_site_symmetry_multiplicity
_atom_site_calc_flag
_atom_site_refinement_flags
_atom_site_disorder_assembly
_atom_site_disorder_group
Co1 Co 0.93687(4) 0.122082(12) 0.19611(3) 0.01548(12) Uani 1 1 d . . .
Si1 Si 0.66271(9) 0.11834(3) 0.05871(7) 0.0242(2) Uani 1 1 d . . .
Si2 Si 0.92040(10) 0.11638(3) -0.03605(6) 0.0271(2) Uani 1 1 d . . .
P1 P 1.02402(8) 0.07696(2) 0.31306(5) 0.01485(18) Uani 1 1 d . . .
P2 P 0.98762(8) 0.12539(2) 0.48065(5) 0.01400(17) Uani 1 1 d . . .
P3 P 0.98183(8) 0.17211(2) 0.30651(5) 0.01472(18) Uani 1 1 d . . .
N1 N 1.0559(2) 0.08727(7) 0.43232(17) 0.0157(5) Uani 1 1 d . . .
N2 N 0.9320(2) 0.16543(7) 0.40998(17) 0.0154(5) Uani 1 1 d . . .
N3 N 0.8402(3) 0.11793(7) 0.06291(17) 0.0197(6) Uani 1 1 d . . .
C1 C 1.1881(3) 0.05688(9) 0.2895(2) 0.0178(7) Uani 1 1 d . . .
C2 C 1.3084(3) 0.05199(10) 0.3671(2) 0.0225(7) Uani 1 1 d . . .
H2B H 1.3061 0.0594 0.4341 0.027 Uiso 1 1 calc R . .
C3 C 1.4320(3) 0.03623(10) 0.3472(2) 0.0267(8) Uani 1 1 d . . .
H3A H 1.5133 0.0327 0.4006 0.032 Uiso 1 1 calc R . .
C4 C 1.4366(3) 0.02575(10) 0.2502(3) 0.0275(8) Uani 1 1 d . . .
H4A H 1.5209 0.0150 0.2366 0.033 Uiso 1 1 calc R . .
C5 C 1.3183(3) 0.03095(10) 0.1730(2) 0.0282(8) Uani 1 1 d . . .
H5A H 1.3215 0.0239 0.1060 0.034 Uiso 1 1 calc R . .
C6 C 1.1957(3) 0.04625(10) 0.1924(2) 0.0244(7) Uani 1 1 d . . .
H6A H 1.1150 0.0496 0.1384 0.029 Uiso 1 1 calc R . .
C7 C 0.9090(3) 0.03006(9) 0.2906(2) 0.0170(7) Uani 1 1 d . . .
C8 C 0.8730(3) 0.01006(9) 0.3713(2) 0.0191(7) Uani 1 1 d . . .
H8A H 0.9043 0.0213 0.4373 0.023 Uiso 1 1 calc R . .
C9 C 0.7917(3) -0.02616(10) 0.3559(2) 0.0238(7) Uani 1 1 d . . .
H9A H 0.7681 -0.0398 0.4116 0.029 Uiso 1 1 calc R . .
C10 C 0.7443(3) -0.04264(10) 0.2600(2) 0.0241(7) Uani 1 1 d . . .
H10A H 0.6901 -0.0678 0.2499 0.029 Uiso 1 1 calc R . .
C11 C 0.7766(3) -0.02216(10) 0.1793(2) 0.0256(7) Uani 1 1 d . . .
H11A H 0.7432 -0.0331 0.1132 0.031 Uiso 1 1 calc R . .
C12 C 0.8574(3) 0.01411(10) 0.1941(2) 0.0238(7) Uani 1 1 d . . .
H12A H 0.8778 0.0283 0.1379 0.029 Uiso 1 1 calc R . .
C13 C 0.8402(3) 0.10812(9) 0.5295(2) 0.0160(6) Uani 1 1 d . . .
C14 C 0.8571(3) 0.07736(10) 0.6042(2) 0.0206(7) Uani 1 1 d . . .
H14A H 0.9480 0.0661 0.6322 0.025 Uiso 1 1 calc R . .
C15 C 0.7426(3) 0.06309(10) 0.6379(2) 0.0230(7) Uani 1 1 d . . .
H15A H 0.7547 0.0420 0.6886 0.028 Uiso 1 1 calc R . .
C16 C 0.6105(3) 0.07963(10) 0.5975(2) 0.0271(8) Uani 1 1 d . . .
H16A H 0.5318 0.0699 0.6207 0.032 Uiso 1 1 calc R . .
C17 C 0.5926(3) 0.11016(10) 0.5236(2) 0.0244(7) Uani 1 1 d . . .
H17A H 0.5016 0.1214 0.4960 0.029 Uiso 1 1 calc R . .
C18 C 0.7069(3) 0.12444(9) 0.4896(2) 0.0196(7) Uani 1 1 d . . .
H18A H 0.6940 0.1455 0.4388 0.023 Uiso 1 1 calc R . .
C19 C 1.1191(3) 0.14219(9) 0.5900(2) 0.0166(7) Uani 1 1 d . . .
C20 C 1.0796(3) 0.16265(10) 0.6692(2) 0.0216(7) Uani 1 1 d . . .
H20A H 0.9827 0.1649 0.6692 0.026 Uiso 1 1 calc R . .
C21 C 1.1803(3) 0.17975(10) 0.7481(2) 0.0276(8) Uani 1 1 d . . .
H21A H 1.1524 0.1938 0.8016 0.033 Uiso 1 1 calc R . .
C22 C 1.3212(3) 0.17628(10) 0.7489(2) 0.0251(8) Uani 1 1 d . . .
H22A H 1.3903 0.1880 0.8029 0.030 Uiso 1 1 calc R . .
C23 C 1.3617(3) 0.15576(10) 0.6709(2) 0.0245(7) Uani 1 1 d . . .
H23A H 1.4587 0.1535 0.6713 0.029 Uiso 1 1 calc R . .
C24 C 1.2613(3) 0.13856(9) 0.5924(2) 0.0195(7) Uani 1 1 d . . .
H24A H 1.2898 0.1241 0.5395 0.023 Uiso 1 1 calc R . .
C25 C 0.8752(3) 0.21591(9) 0.2436(2) 0.0171(7) Uani 1 1 d . . .
C26 C 0.7553(3) 0.22881(9) 0.2738(2) 0.0201(7) Uani 1 1 d . . .
H26A H 0.7338 0.2167 0.3320 0.024 Uiso 1 1 calc R . .
C27 C 0.6675(3) 0.25930(10) 0.2194(2) 0.0246(7) Uani 1 1 d . . .
H27A H 0.5856 0.2679 0.2401 0.029 Uiso 1 1 calc R . .
C28 C 0.6986(3) 0.27727(10) 0.1350(2) 0.0255(8) Uani 1 1 d . . .
H28A H 0.6382 0.2982 0.0980 0.031 Uiso 1 1 calc R . .
C29 C 0.8173(3) 0.26486(10) 0.1045(2) 0.0241(7) Uani 1 1 d . . .
H29A H 0.8390 0.2774 0.0468 0.029 Uiso 1 1 calc R . .
C30 C 0.9052(3) 0.23399(9) 0.1584(2) 0.0216(7) Uani 1 1 d . . .
H30A H 0.9863 0.2252 0.1368 0.026 Uiso 1 1 calc R . .
C31 C 1.1612(3) 0.19260(9) 0.3359(2) 0.0184(7) Uani 1 1 d . . .
C32 C 1.2024(3) 0.22050(10) 0.4166(2) 0.0235(7) Uani 1 1 d . . .
H32A H 1.1363 0.2295 0.4532 0.028 Uiso 1 1 calc R . .
C33 C 1.3401(3) 0.23503(10) 0.4433(2) 0.0265(8) Uani 1 1 d . . .
H33A H 1.3678 0.2542 0.4980 0.032 Uiso 1 1 calc R . .
C34 C 1.4364(3) 0.22188(10) 0.3913(2) 0.0271(8) Uani 1 1 d . . .
H34A H 1.5305 0.2320 0.4100 0.033 Uiso 1 1 calc R . .
C35 C 1.3970(3) 0.19403(11) 0.3119(3) 0.0326(8) Uani 1 1 d . . .
H35A H 1.4637 0.1850 0.2758 0.039 Uiso 1 1 calc R . .
C36 C 1.2605(3) 0.17928(10) 0.2851(2) 0.0261(8) Uani 1 1 d . . .
H36A H 1.2342 0.1598 0.2311 0.031 Uiso 1 1 calc R . .
C37 C 0.6377(3) 0.11254(11) 0.1901(2) 0.0296(8) Uani 1 1 d . . .
H37A H 0.5373 0.1094 0.1876 0.044 Uiso 1 1 calc R . .
H37B H 0.6741 0.1377 0.2295 0.044 Uiso 1 1 calc R . .
H37C H 0.6887 0.0875 0.2217 0.044 Uiso 1 1 calc R . .
C38 C 0.5645(4) 0.07431(12) -0.0188(3) 0.0433(10) Uani 1 1 d . . .
H38A H 0.4728 0.0847 -0.0568 0.065 Uiso 1 1 calc R . .
H38B H 0.5505 0.0512 0.0256 0.065 Uiso 1 1 calc R . .
H38C H 0.6187 0.0640 -0.0658 0.065 Uiso 1 1 calc R . .
C39 C 0.5771(4) 0.16916(11) 0.0098(3) 0.0382(9) Uani 1 1 d . . .
H39A H 0.4853 0.1634 -0.0356 0.057 Uiso 1 1 calc R . .
H39B H 0.6368 0.1842 -0.0270 0.057 Uiso 1 1 calc R . .
H39C H 0.5642 0.1866 0.0663 0.057 Uiso 1 1 calc R . .
C40 C 0.9248(4) 0.06130(11) -0.0828(3) 0.0387(9) Uani 1 1 d . . .
H40A H 0.8286 0.0504 -0.1039 0.058 Uiso 1 1 calc R . .
H40B H 0.9795 0.0435 -0.0289 0.058 Uiso 1 1 calc R . .
H40C H 0.9687 0.0610 -0.1403 0.058 Uiso 1 1 calc R . .
C41 C 0.8253(5) 0.14929(13) -0.1441(3) 0.0499(11) Uani 1 1 d . . .
H41A H 0.7280 0.1394 -0.1665 0.075 Uiso 1 1 calc R . .
H41B H 0.8724 0.1469 -0.1997 0.075 Uiso 1 1 calc R . .
H41C H 0.8256 0.1789 -0.1229 0.075 Uiso 1 1 calc R . .
C42 C 1.1052(4) 0.13644(12) 0.0038(3) 0.0394(9) Uani 1 1 d . . .
H42A H 1.1575 0.1196 0.0606 0.059 Uiso 1 1 calc R . .
H42B H 1.1042 0.1661 0.0242 0.059 Uiso 1 1 calc R . .
H42C H 1.1508 0.1341 -0.0526 0.059 Uiso 1 1 calc R . .

loop_
_atom_site_aniso_label
_atom_site_aniso_U_11
_atom_site_aniso_U_22
_atom_site_aniso_U_33
_atom_site_aniso_U_23
_atom_site_aniso_U_13
_atom_site_aniso_U_12
Co1 0.0136(2) 0.0164(2) 0.0157(2) -0.00061(17) 0.00193(16) 0.00010(17)
Si1 0.0196(5) 0.0218(5) 0.0266(5) -0.0057(4) -0.0038(4) 0.0004(4)
Si2 0.0350(6) 0.0277(5) 0.0180(4) 0.0017(4) 0.0051(4) 0.0051(4)
P1 0.0123(4) 0.0149(4) 0.0172(4) -0.0010(3) 0.0033(3) 0.0007(3)
P2 0.0109(4) 0.0149(4) 0.0160(4) -0.0005(3) 0.0027(3) -0.0003(3)
P3 0.0114(4) 0.0149(4) 0.0171(4) 0.0003(3) 0.0020(3) 0.0000(3)
N1 0.0108(13) 0.0170(13) 0.0187(13) -0.0010(10) 0.0024(10) 0.0013(10)
N2 0.0135(13) 0.0159(13) 0.0167(12) -0.0007(10) 0.0033(10) 0.0010(11)
N3 0.0234(15) 0.0148(13) 0.0178(12) -0.0017(11) -0.0013(11) 0.0014(11)
C1 0.0165(17) 0.0127(15) 0.0245(16) 0.0010(13) 0.0059(13) -0.0013(13)
C2 0.0190(17) 0.0219(17) 0.0269(17) -0.0033(14) 0.0058(14) -0.0005(14)
C3 0.0144(17) 0.0261(18) 0.0387(19) -0.0022(15) 0.0046(15) 0.0008(14)
C4 0.0212(18) 0.0224(18) 0.044(2) -0.0002(16) 0.0188(16) 0.0050(14)
C5 0.031(2) 0.0291(19) 0.0297(18) -0.0028(15) 0.0174(16) 0.0033(15)
C6 0.0249(18) 0.0264(18) 0.0222(16) 0.0016(14) 0.0064(14) 0.0029(15)
C7 0.0127(16) 0.0146(15) 0.0231(16) -0.0006(13) 0.0030(13) 0.0020(12)
C8 0.0143(16) 0.0220(17) 0.0200(15) 0.0024(13) 0.0019(12) 0.0042(14)
C9 0.0167(17) 0.0252(18) 0.0277(17) 0.0085(15) 0.0019(14) 0.0009(14)
C10 0.0165(17) 0.0169(17) 0.0372(19) 0.0010(15) 0.0027(14) -0.0016(14)
C11 0.0240(18) 0.0241(18) 0.0268(17) -0.0082(14) 0.0023(14) -0.0062(15)
C12 0.0241(18) 0.0233(17) 0.0268(17) -0.0004(14) 0.0115(14) -0.0026(15)
C13 0.0126(16) 0.0174(16) 0.0173(15) -0.0058(12) 0.0024(12) -0.0014(12)
C14 0.0170(17) 0.0222(17) 0.0224(16) -0.0020(13) 0.0040(13) 0.0004(14)
C15 0.0242(18) 0.0226(17) 0.0231(16) -0.0005(14) 0.0072(14) -0.0062(14)
C16 0.0202(18) 0.0304(19) 0.0345(19) -0.0073(16) 0.0143(15) -0.0083(15)
C17 0.0128(16) 0.0296(18) 0.0302(18) 0.0003(15) 0.0040(14) 0.0009(14)
C18 0.0163(17) 0.0205(17) 0.0217(15) 0.0017(13) 0.0040(13) 0.0025(13)
C19 0.0163(17) 0.0134(15) 0.0194(15) 0.0029(12) 0.0028(13) -0.0002(13)
C20 0.0154(16) 0.0254(17) 0.0238(16) -0.0042(14) 0.0045(13) 0.0008(14)
C21 0.028(2) 0.0316(19) 0.0223(17) -0.0071(15) 0.0040(14) -0.0030(16)
C22 0.0264(19) 0.0251(18) 0.0196(16) -0.0012(14) -0.0029(14) -0.0062(15)
C23 0.0144(17) 0.0262(18) 0.0298(17) 0.0003(15) -0.0010(14) -0.0062(14)
C24 0.0180(17) 0.0179(16) 0.0232(16) -0.0022(13) 0.0060(13) -0.0032(13)
C25 0.0125(16) 0.0144(15) 0.0206(15) -0.0039(13) -0.0036(12) -0.0028(12)
C26 0.0180(17) 0.0191(16) 0.0226(16) 0.0019(13) 0.0035(13) -0.0015(13)
C27 0.0172(17) 0.0222(17) 0.0325(18) -0.0012(15) 0.0024(14) 0.0049(14)
C28 0.0260(19) 0.0168(17) 0.0276(17) 0.0016(14) -0.0060(15) 0.0017(14)
C29 0.0261(19) 0.0199(17) 0.0229(16) 0.0048(14) -0.0010(14) -0.0012(14)
C30 0.0187(17) 0.0216(17) 0.0241(16) 0.0004(14) 0.0040(13) -0.0003(14)
C31 0.0154(16) 0.0175(16) 0.0213(15) 0.0039(13) 0.0023(13) -0.0006(13)
C32 0.0218(18) 0.0234(17) 0.0264(17) -0.0004(14) 0.0079(14) 0.0001(14)
C33 0.0252(19) 0.0248(18) 0.0269(17) 0.0003(15) 0.0011(15) -0.0072(15)
C34 0.0131(17) 0.0283(19) 0.0375(19) 0.0055(16) 0.0010(14) -0.0058(14)
C35 0.0152(18) 0.038(2) 0.046(2) -0.0072(18) 0.0101(16) -0.0009(16)
C36 0.0206(18) 0.0259(18) 0.0317(18) -0.0073(15) 0.0060(15) -0.0005(14)
C37 0.0180(18) 0.0305(19) 0.039(2) -0.0028(16) 0.0048(15) -0.0031(15)
C38 0.035(2) 0.037(2) 0.052(2) -0.0186(19) -0.0032(19) -0.0061(18)
C39 0.035(2) 0.035(2) 0.038(2) 0.0001(17) -0.0060(17) 0.0084(18)
C40 0.046(2) 0.043(2) 0.0264(18) -0.0113(17) 0.0073(17) 0.0080(19)
C41 0.064(3) 0.061(3) 0.026(2) 0.0149(19) 0.0146(19) 0.017(2)
C42 0.040(2) 0.046(2) 0.036(2) 0.0009(18) 0.0177(18) -0.0021(19)

loop_
_atom_type_symbol
_atom_type_description
_atom_type_scat_dispersion_real
_atom_type_scat_dispersion_imag
_atom_type_scat_source
C C 0.0033 0.0016 'International Tables Vol C Tables 4.2.6.8 and 6.1.1.4'
H H 0.0000 0.0000 'International Tables Vol C Tables 4.2.6.8 and 6.1.1.4'
N N 0.0061 0.0033 'International Tables Vol C Tables 4.2.6.8 and 6.1.1.4'
P P 0.1023 0.0942 'International Tables Vol C Tables 4.2.6.8 and 6.1.1.4'
Co Co 0.3494 0.9721 'International Tables Vol C Tables 4.2.6.8 and 6.1.1.4'
Si Si 0.0817 0.0704 'International Tables Vol C Tables 4.2.6.8 and 6.1.1.4'

loop_
_geom_angle_atom_site_label_1
_geom_angle_atom_site_label_2
_geom_angle_atom_site_label_3
_geom_angle
_geom_angle_site_symmetry_1
_geom_angle_site_symmetry_3
_geom_angle_publ_flag
N3 Co1 P3 135.47(8) . . ?
N3 Co1 P1 134.57(8) . . ?
P3 Co1 P1 89.35(3) . . ?
P3 Co1 Si1 119.23(3) . . ?
P1 Co1 Si1 126.60(3) . . ?
N3 Si1 C39 112.46(15) . . ?
N3 Si1 C38 113.03(15) . . ?
C39 Si1 C38 108.24(17) . . ?
N3 Si1 C37 108.99(13) . . ?
C39 Si1 C37 106.16(16) . . ?
C38 Si1 C37 107.62(17) . . ?
N3 Si1 Co1 37.43(8) . . ?
C39 Si1 Co1 117.83(12) . . ?
C38 Si1 Co1 132.16(12) . . ?
C37 Si1 Co1 72.14(10) . . ?
N3 Si2 C40 110.45(15) . . ?
N3 Si2 C41 111.86(16) . . ?
C40 Si2 C41 107.39(17) . . ?
N3 Si2 C42 110.57(14) . . ?
C40 Si2 C42 108.57(18) . . ?
C41 Si2 C42 107.87(19) . . ?
N1 P1 C1 106.27(13) . . ?
N1 P1 C7 107.16(13) . . ?
C1 P1 C7 102.56(13) . . ?
N1 P1 Co1 124.01(9) . . ?
C1 P1 Co1 108.00(10) . . ?
C7 P1 Co1 106.87(9) . . ?
N1 P2 N2 117.57(12) . . ?
N1 P2 C19 106.23(13) . . ?
N2 P2 C19 109.78(13) . . ?
N1 P2 C13 111.84(13) . . ?
N2 P2 C13 105.86(13) . . ?
C19 P2 C13 104.89(13) . . ?
N2 P3 C31 109.12(13) . . ?
N2 P3 C25 104.77(13) . . ?
C31 P3 C25 104.28(13) . . ?
N2 P3 Co1 117.50(9) . . ?
C31 P3 Co1 116.19(10) . . ?
C25 P3 Co1 103.23(9) . . ?
P2 N1 P1 124.70(15) . . ?
P2 N2 P3 119.96(15) . . ?
Si2 N3 Si1 128.20(14) . . ?
Si2 N3 Co1 123.72(15) . . ?
Si1 N3 Co1 108.03(13) . . ?
C6 C1 C2 118.3(3) . . ?
C6 C1 P1 120.1(2) . . ?
C2 C1 P1 121.6(2) . . ?
C3 C2 C1 120.4(3) . . ?
C3 C2 H2B 119.8 . . ?
C1 C2 H2B 119.8 . . ?
C4 C3 C2 120.2(3) . . ?
C4 C3 H3A 119.9 . . ?
C2 C3 H3A 119.9 . . ?
C3 C4 C5 119.7(3) . . ?
C3 C4 H4A 120.2 . . ?
C5 C4 H4A 120.2 . . ?
C6 C5 C4 120.4(3) . . ?
C6 C5 H5A 119.8 . . ?
C4 C5 H5A 119.8 . . ?
C5 C6 C1 121.0(3) . . ?
C5 C6 H6A 119.5 . . ?
C1 C6 H6A 119.5 . . ?
C8 C7 C12 119.0(3) . . ?
C8 C7 P1 119.6(2) . . ?
C12 C7 P1 121.4(2) . . ?
C9 C8 C7 120.2(3) . . ?
C9 C8 H8A 119.9 . . ?
C7 C8 H8A 119.9 . . ?
C10 C9 C8 120.5(3) . . ?
C10 C9 H9A 119.7 . . ?
C8 C9 H9A 119.7 . . ?
C11 C10 C9 119.4(3) . . ?
C11 C10 H10A 120.3 . . ?
C9 C10 H10A 120.3 . . ?
C10 C11 C12 120.3(3) . . ?
C10 C11 H11A 119.8 . . ?
C12 C11 H11A 119.8 . . ?
C11 C12 C7 120.5(3) . . ?
C11 C12 H12A 119.8 . . ?
C7 C12 H12A 119.8 . . ?
C18 C13 C14 119.1(3) . . ?
C18 C13 P2 119.9(2) . . ?
C14 C13 P2 121.0(2) . . ?
C15 C14 C13 120.4(3) . . ?
C15 C14 H14A 119.8 . . ?
C13 C14 H14A 119.8 . . ?
C16 C15 C14 119.8(3) . . ?
C16 C15 H15A 120.1 . . ?
C14 C15 H15A 120.1 . . ?
C17 C16 C15 120.2(3) . . ?
C17 C16 H16A 119.9 . . ?
C15 C16 H16A 119.9 . . ?
C16 C17 C18 120.1(3) . . ?
C16 C17 H17A 119.9 . . ?
C18 C17 H17A 119.9 . . ?
C17 C18 C13 120.3(3) . . ?
C17 C18 H18A 119.8 . . ?
C13 C18 H18A 119.8 . . ?
C24 C19 C20 118.8(3) . . ?
C24 C19 P2 120.5(2) . . ?
C20 C19 P2 120.4(2) . . ?
C21 C20 C19 120.6(3) . . ?
C21 C20 H20A 119.7 . . ?
C19 C20 H20A 119.7 . . ?
C22 C21 C20 119.9(3) . . ?
C22 C21 H21A 120.0 . . ?
C20 C21 H21A 120.0 . . ?
C23 C22 C21 120.0(3) . . ?
C23 C22 H22A 120.0 . . ?
C21 C22 H22A 120.0 . . ?
C22 C23 C24 120.1(3) . . ?
C22 C23 H23A 119.9 . . ?
C24 C23 H23A 119.9 . . ?
C23 C24 C19 120.6(3) . . ?
C23 C24 H24A 119.7 . . ?
C19 C24 H24A 119.7 . . ?
C30 C25 C26 119.2(3) . . ?
C30 C25 P3 119.8(2) . . ?
C26 C25 P3 120.7(2) . . ?
C27 C26 C25 120.2(3) . . ?
C27 C26 H26A 119.9 . . ?
C25 C26 H26A 119.9 . . ?
C28 C27 C26 120.2(3) . . ?
C28 C27 H27A 119.9 . . ?
C26 C27 H27A 119.9 . . ?
C29 C28 C27 120.1(3) . . ?
C29 C28 H28A 119.9 . . ?
C27 C28 H28A 119.9 . . ?
C28 C29 C30 119.9(3) . . ?
C28 C29 H29A 120.1 . . ?
C30 C29 H29A 120.1 . . ?
C25 C30 C29 120.4(3) . . ?
C25 C30 H30A 119.8 . . ?
C29 C30 H30A 119.8 . . ?
C36 C31 C32 118.9(3) . . ?
C36 C31 P3 122.2(2) . . ?
C32 C31 P3 118.8(2) . . ?
C33 C32 C31 119.9(3) . . ?
C33 C32 H32A 120.0 . . ?
C31 C32 H32A 120.0 . . ?
C34 C33 C32 120.4(3) . . ?
C34 C33 H33A 119.8 . . ?
C32 C33 H33A 119.8 . . ?
C33 C34 C35 120.1(3) . . ?
C33 C34 H34A 119.9 . . ?
C35 C34 H34A 119.9 . . ?
C34 C35 C36 119.9(3) . . ?
C34 C35 H35A 120.1 . . ?
C36 C35 H35A 120.1 . . ?
C35 C36 C31 120.8(3) . . ?
C35 C36 H36A 119.6 . . ?
C31 C36 H36A 119.6 . . ?
Si1 C37 H37A 109.5 . . ?
Si1 C37 H37B 109.5 . . ?
H37A C37 H37B 109.5 . . ?
Si1 C37 H37C 109.5 . . ?
H37A C37 H37C 109.5 . . ?
H37B C37 H37C 109.5 . . ?
Si1 C38 H38A 109.5 . . ?
Si1 C38 H38B 109.5 . . ?
H38A C38 H38B 109.5 . . ?
Si1 C38 H38C 109.5 . . ?
H38A C38 H38C 109.5 . . ?
H38B C38 H38C 109.5 . . ?
Si1 C39 H39A 109.5 . . ?
Si1 C39 H39B 109.5 . . ?
H39A C39 H39B 109.5 . . ?
Si1 C39 H39C 109.5 . . ?
H39A C39 H39C 109.5 . . ?
H39B C39 H39C 109.5 . . ?
Si2 C40 H40A 109.5 . . ?
Si2 C40 H40B 109.5 . . ?
H40A C40 H40B 109.5 . . ?
Si2 C40 H40C 109.5 . . ?
H40A C40 H40C 109.5 . . ?
H40B C40 H40C 109.5 . . ?
Si2 C41 H41A 109.5 . . ?
Si2 C41 H41B 109.5 . . ?
H41A C41 H41B 109.5 . . ?
Si2 C41 H41C 109.5 . . ?
H41A C41 H41C 109.5 . . ?
H41B C41 H41C 109.5 . . ?
Si2 C42 H42A 109.5 . . ?
Si2 C42 H42B 109.5 . . ?
H42A C42 H42B 109.5 . . ?
Si2 C42 H42C 109.5 . . ?
H42A C42 H42C 109.5 . . ?
H42B C42 H42C 109.5 . . ?

loop_
_geom_bond_atom_site_label_1
_geom_bond_atom_site_label_2
_geom_bond_distance
_geom_bond_site_symmetry_2
_geom_bond_publ_flag
Co1 N3 1.847(2) . ?
Co1 P3 2.1595(8) . ?
Co1 P1 2.1625(8) . ?
Co1 Si1 2.8893(9) . ?
Si1 N3 1.723(3) . ?
Si1 C39 1.863(3) . ?
Si1 C38 1.873(3) . ?
Si1 C37 1.877(3) . ?
Si2 N3 1.717(3) . ?
Si2 C40 1.861(4) . ?
Si2 C41 1.866(4) . ?
Si2 C42 1.872(4) . ?
P1 N1 1.618(2) . ?
P1 C1 1.825(3) . ?
P1 C7 1.844(3) . ?
P2 N1 1.596(2) . ?
P2 N2 1.608(2) . ?
P2 C19 1.806(3) . ?
P2 C13 1.811(3) . ?
P3 N2 1.615(2) . ?
P3 C31 1.824(3) . ?
P3 C25 1.824(3) . ?
C1 C6 1.388(4) . ?
C1 C2 1.394(4) . ?
C2 C3 1.393(4) . ?
C2 H2B 0.9500 . ?
C3 C4 1.377(4) . ?
C3 H3A 0.9500 . ?
C4 C5 1.379(4) . ?
C4 H4A 0.9500 . ?
C5 C6 1.376(4) . ?
C5 H5A 0.9500 . ?
C6 H6A 0.9500 . ?
C7 C8 1.387(4) . ?
C7 C12 1.391(4) . ?
C8 C9 1.383(4) . ?
C8 H8A 0.9500 . ?
C9 C10 1.384(4) . ?
C9 H9A 0.9500 . ?
C10 C11 1.379(4) . ?
C10 H10A 0.9500 . ?
C11 C12 1.381(4) . ?
C11 H11A 0.9500 . ?
C12 H12A 0.9500 . ?
C13 C18 1.389(4) . ?
C13 C14 1.392(4) . ?
C14 C15 1.384(4) . ?
C14 H14A 0.9500 . ?
C15 C16 1.382(4) . ?
C15 H15A 0.9500 . ?
C16 C17 1.378(4) . ?
C16 H16A 0.9500 . ?
C17 C18 1.384(4) . ?
C17 H17A 0.9500 . ?
C18 H18A 0.9500 . ?
C19 C24 1.388(4) . ?
C19 C20 1.392(4) . ?
C20 C21 1.387(4) . ?
C20 H20A 0.9500 . ?
C21 C22 1.380(5) . ?
C21 H21A 0.9500 . ?
C22 C23 1.383(4) . ?
C22 H22A 0.9500 . ?
C23 C24 1.384(4) . ?
C23 H23A 0.9500 . ?
C24 H24A 0.9500 . ?
C25 C30 1.389(4) . ?
C25 C26 1.393(4) . ?
C26 C27 1.386(4) . ?
C26 H26A 0.9500 . ?
C27 C28 1.382(4) . ?
C27 H27A 0.9500 . ?
C28 C29 1.381(5) . ?
C28 H28A 0.9500 . ?
C29 C30 1.392(4) . ?
C29 H29A 0.9500 . ?
C30 H30A 0.9500 . ?
C31 C36 1.387(4) . ?
C31 C32 1.396(4) . ?
C32 C33 1.388(4) . ?
C32 H32A 0.9500 . ?
C33 C34 1.372(5) . ?
C33 H33A 0.9500 . ?
C34 C35 1.380(4) . ?
C34 H34A 0.9500 . ?
C35 C36 1.380(4) . ?
C35 H35A 0.9500 . ?
C36 H36A 0.9500 . ?
C37 H37A 0.9800 . ?
C37 H37B 0.9800 . ?
C37 H37C 0.9800 . ?
C38 H38A 0.9800 . ?
C38 H38B 0.9800 . ?
C38 H38C 0.9800 . ?
C39 H39A 0.9800 . ?
C39 H39B 0.9800 . ?
C39 H39C 0.9800 . ?
C40 H40A 0.9800 . ?
C40 H40B 0.9800 . ?
C40 H40C 0.9800 . ?
C41 H41A 0.9800 . ?
C41 H41B 0.9800 . ?
C41 H41C 0.9800 . ?
C42 H42A 0.9800 . ?
C42 H42B 0.9800 . ?
C42 H42C 0.9800 . ?
